data_2022553
loop_
_publ_author_name
'Broadhurst, Edward T.'
'Wilson, Cameron J. G.'
'Zissimou, Georgia A.'
'Nudelman, Fabio'
'Constantinides, Christos P.'
'Koutentis, Panayiotis A.'
'Parsons, Simon'

_publ_section_title
;
 A first-order phase transition in Blatter's radical at high pressure
;
_journal_issue 2
_journal_name_full 'Acta Crystallographica Section B Structural Science, Crystal Engineering and Materials'
_journal_paper_doi 10.1107/S2052520622000191
_journal_volume 78
_journal_year 2022
_chemical_formula_moiety 'C19 H14 N3'
_chemical_formula_sum 'C19 H14 N3'
_chemical_formula_weight 284.33
_chemical_name_systematic 1,3-Diphenyl-1,2,4-benzotriazin-4(1H)-yl
_space_group_crystal_system monoclinic
_space_group_IT_number 14
_space_group_name_Hall '-P 2yn'
_space_group_name_H-M_alt 'P 1 21/n 1'
_atom_sites_solution_hydrogens geom
_atom_sites_solution_primary dual
_audit_creation_date 2021-04-28
_audit_creation_method
;
Olex2 1.3
(compiled 2020.11.12 svn.r5f609507 for OlexSys, GUI svn.r6272)
;
_cell_angle_alpha 90
_cell_angle_beta 99.823(6)
_cell_angle_gamma 90
_cell_formula_units_Z 4
_cell_length_a 10.3045(6)
_cell_length_b 6.5805(4)
_cell_length_c 19.408(2)
_cell_measurement_reflns_used 2249
_cell_measurement_temperature 270.8
_cell_measurement_theta_max 24.097
_cell_measurement_theta_min 3.274
_cell_volume 1296.74(17)
_computing_cell_refinement 'SAINT V8.40A (Bruker, 2019)'
_computing_data_reduction 'SAINT V8.40A (Bruker, 2019)'
_computing_molecular_graphics 'Olex2 1.3 (Dolomanov et al., 2009)'
_computing_publication_material 'Olex2 1.3 (Dolomanov et al., 2009)'
_computing_structure_refinement 'XL  (Sheldrick, 2008)'
_computing_structure_solution 'SHELXT 2014/5 (Sheldrick, 2014)'
_diffrn_ambient_temperature 270.8
_diffrn_detector 'Bruker APEX2 area detector'
_diffrn_detector_area_resol_mean 7.9
_diffrn_detector_type 'CCD area detector'
_diffrn_measured_fraction_theta_full 0.359
_diffrn_measured_fraction_theta_max 0.335
_diffrn_measurement_device 'three-circle diffractometer'
_diffrn_measurement_device_type 'Bruker SMART APEX2 area detector'
_diffrn_measurement_method '\w and \f scans'
_diffrn_radiation_monochromator 'mirror optics'
_diffrn_radiation_probe x-ray
_diffrn_radiation_type MoK\a
_diffrn_radiation_wavelength 0.71073
_diffrn_reflns_av_R_equivalents 0.0375
_diffrn_reflns_av_unetI/netI 0.0320
_diffrn_reflns_Laue_measured_fraction_full 0.359
_diffrn_reflns_Laue_measured_fraction_max 0.335
_diffrn_reflns_limit_h_max 12
_diffrn_reflns_limit_h_min -12
_diffrn_reflns_limit_k_max 8
_diffrn_reflns_limit_k_min -8
_diffrn_reflns_limit_l_max 8
_diffrn_reflns_limit_l_min -8
_diffrn_reflns_number 7436
_diffrn_reflns_point_group_measured_fraction_full 0.359
_diffrn_reflns_point_group_measured_fraction_max 0.335
_diffrn_reflns_theta_full 25.242
_diffrn_reflns_theta_max 26.375
_diffrn_reflns_theta_min 2.104
_diffrn_source 'microfocus sealed X-ray tube'
_diffrn_source_current 1.4
_diffrn_source_power 0.07
_diffrn_source_type 'Incoatec I\ms'
_diffrn_source_voltage 50.0
_diffrn_standards_number 0
_exptl_absorpt_coefficient_mu 0.088
_exptl_absorpt_correction_T_max 0.7454
_exptl_absorpt_correction_T_min 0.6637
_exptl_absorpt_correction_type multi-scan
_exptl_absorpt_process_details
;
SADABS-2016/2 (Bruker,2016/2) was used for absorption correction.
wR2(int) was 0.0580 before and 0.0448 after correction.
The Ratio of minimum to maximum transmission is 0.8904.
The \l/2 correction factor is Not present.
;
_exptl_crystal_colour 'clear dark brown'
_exptl_crystal_colour_lustre clear
_exptl_crystal_colour_modifier dark
_exptl_crystal_colour_primary brown
_exptl_crystal_density_diffrn 1.456
_exptl_crystal_description block
_exptl_crystal_F_000 596
_exptl_crystal_preparation 'As received'
_exptl_crystal_size_max 0.18
_exptl_crystal_size_mid 0.14
_exptl_crystal_size_min 0.09
_refine_diff_density_max 0.081
_refine_diff_density_min -0.074
_refine_diff_density_rms 0.019
_refine_ls_extinction_method none
_refine_ls_goodness_of_fit_ref 1.033
_refine_ls_hydrogen_treatment constr
_refine_ls_matrix_type full
_refine_ls_number_parameters 199
_refine_ls_number_reflns 888
_refine_ls_number_restraints 231
_refine_ls_restrained_S_all 0.917
_refine_ls_R_factor_all 0.0621
_refine_ls_R_factor_gt 0.0317
_refine_ls_shift/su_max 0.000
_refine_ls_shift/su_mean 0.000
_refine_ls_structure_factor_coef Fsqd
_refine_ls_weighting_details 'w=1/[\s^2^(Fo^2^)+(0.0503P)^2^+0.1084P] where P=(Fo^2^+2Fc^2^)/3'
_refine_ls_weighting_scheme calc
_refine_ls_wR_factor_gt 0.0723
_refine_ls_wR_factor_ref 0.0851
_reflns_Friedel_coverage 0.000
_reflns_number_gt 613
_reflns_number_total 888
_reflns_threshold_expression 'I > 2\s(I)'
_cod_data_source_file um5054sup1.cif
_cod_data_source_block mo_sp20041_0m_1p0994GPa
_cod_original_cell_volume 1296.7(2)
_cod_database_code 2022553
_shelx_shelxl_version_number 2018/3
_shelx_space_group_comment
;
The symmetry employed for this shelxl refinement is uniquely defined
by the following loop, which should always be used as a source of
symmetry information in preference to the above space-group names.
They are only intended as comments.
;
_shelx_estimated_absorpt_t_max 0.992
_shelx_estimated_absorpt_t_min 0.984
_olex2_refinement_description
;
1. Fixed Uiso
 At 1.2 times of:
  All C(H) groups
2. Restrained distances
 N2-N1
 1.361 with sigma of 0.01
 C3-N1
 1.401 with sigma of 0.01
 C3-N2
 2.417 with sigma of 0.03
 C14-N1
 1.427 with sigma of 0.01
 C14-N2
 2.342 with sigma of 0.03
 C14-C3
 2.488 with sigma of 0.03
 C1-N2
 1.336 with sigma of 0.01
 C1-N1
 2.289 with sigma of 0.03
 N3-C1
 1.325 with sigma of 0.01
 N3-N2
 2.388 with sigma of 0.03
 C8-C1
 1.489 with sigma of 0.01
 C8-N2
 2.375 with sigma of 0.03
 C8-N3
 2.413 with sigma of 0.03
 C2-N3
 1.375 with sigma of 0.01
 C2-C1
 2.287 with sigma of 0.03
 C7-C2
 1.392 with sigma of 0.01
 C7-N3
 2.395 with sigma of 0.03
 C3-C2
 1.408 with sigma of 0.01
 C3-N3
 2.434 with sigma of 0.03
 C3-C7
 2.401 with sigma of 0.03
 C6-C7
 1.372 with sigma of 0.01
 C6-C2
 2.411 with sigma of 0.03
 C5-C6
 1.389 with sigma of 0.01
 C5-C7
 2.386 with sigma of 0.03
 C4-C5
 1.375 with sigma of 0.01
 C4-C6
 2.404 with sigma of 0.03
 C3-C4
 1.39 with sigma of 0.01
 C3-C5
 2.388 with sigma of 0.03
 C19-C14
 1.374 with sigma of 0.01
 C19-N1
 2.43 with sigma of 0.03
 C15-C14
 1.374 with sigma of 0.01
 C15-N1
 2.415 with sigma of 0.03
 C15-C19
 2.385 with sigma of 0.03
 C18-C19
 1.384 with sigma of 0.01
 C18-C14
 2.381 with sigma of 0.03
 C17-C18
 1.356 with sigma of 0.01
 C17-C19
 2.382 with sigma of 0.03
 C16-C17
 1.374 with sigma of 0.01
 C16-C18
 2.361 with sigma of 0.03
 C15-C16
 1.387 with sigma of 0.01
 C15-C17
 2.396 with sigma of 0.03
 C9-C8
 1.393 with sigma of 0.01
 C9-C1
 2.488 with sigma of 0.03
 C13-C8
 1.379 with sigma of 0.01
 C13-C1
 2.511 with sigma of 0.03
 C13-C9
 2.384 with sigma of 0.03
 C10-C9
 1.383 with sigma of 0.01
 C10-C8
 2.403 with sigma of 0.03
 C11-C10
 1.362 with sigma of 0.01
 C11-C9
 2.388 with sigma of 0.03
 C12-C11
 1.373 with sigma of 0.01
 C12-C10
 2.365 with sigma of 0.03
 C13-C12
 1.379 with sigma of 0.01
 C13-C11
 2.387 with sigma of 0.03
3. Rigid body (RIGU) restrains
 All non-hydrogen atoms
 with sigma for 1-2 distances of 0.004 and sigma for 1-3 distances of 0.004
4.a Aromatic/amide H refined with riding coordinates:
 C7(H7), C6(H6), C5(H5), C4(H4), C19(H19), C18(H18), C17(H17), C16(H16),
 C15(H15), C9(H9), C10(H10), C11(H11), C12(H12), C13(H13)
;
_olex2_exptl_crystal_mounting_method 'Merrill Bassett diamond anvil cell'
_olex2_submission_original_sample_id SP20041
_olex2_submission_special_instructions 'No special instructions were received'

loop_
_space_group_symop_operation_xyz
'x, y, z'
'-x+1/2, y+1/2, -z+1/2'
'-x, -y, -z'
'x-1/2, -y-1/2, z-1/2'

loop_
_atom_site_label
_atom_site_type_symbol
_atom_site_fract_x
_atom_site_fract_y
_atom_site_fract_z
_atom_site_U_iso_or_equiv
_atom_site_adp_type
_atom_site_occupancy
_atom_site_site_symmetry_order
_atom_site_calc_flag
_atom_site_refinement_flags_posn
_atom_site_refinement_flags_adp
_atom_site_refinement_flags_occupancy
_atom_site_disorder_assembly
_atom_site_disorder_group
N1 N 0.4740(2) 0.7069(3) 0.6589(3) 0.030(3) Uani 1 1 d D . . . .
N2 N 0.4428(2) 0.7000(3) 0.7241(3) 0.030(3) Uani 1 1 d D . . . .
N3 N 0.2143(2) 0.6894(3) 0.6739(3) 0.031(3) Uani 1 1 d D . . . .
C1 C 0.3133(3) 0.6938(3) 0.7270(4) 0.026(3) Uani 1 1 d D . . . .
C2 C 0.2466(3) 0.6863(4) 0.6083(4) 0.028(3) Uani 1 1 d D . . . .
C7 C 0.1497(3) 0.6684(4) 0.5500(4) 0.032(3) Uani 1 1 d D . . . .
H7 H 0.061914 0.662853 0.555599 0.038 Uiso 1 1 calc R U . . .
C6 C 0.1801(3) 0.6586(4) 0.4844(4) 0.035(3) Uani 1 1 d D . . . .
H6 H 0.112831 0.646908 0.445993 0.042 Uiso 1 1 calc R U . . .
C5 C 0.3113(2) 0.6660(3) 0.4741(3) 0.036(3) Uani 1 1 d D . . . .
H5 H 0.331602 0.658534 0.429327 0.043 Uiso 1 1 calc R U . . .
C4 C 0.4099(3) 0.6845(4) 0.5316(4) 0.031(3) Uani 1 1 d D . . . .
H4 H 0.497389 0.689566 0.525467 0.037 Uiso 1 1 calc R U . . .
C3 C 0.3797(3) 0.6954(4) 0.5980(4) 0.028(3) Uani 1 1 d D . . . .
C14 C 0.61292(18) 0.7075(3) 0.6582(3) 0.022(3) Uani 1 1 d D . . . .
C19 C 0.66735(19) 0.8528(3) 0.6210(3) 0.033(3) Uani 1 1 d D . . . .
H19 H 0.614204 0.950976 0.595791 0.039 Uiso 1 1 calc R U . . .
C18 C 0.8011(2) 0.8521(4) 0.6212(3) 0.041(4) Uani 1 1 d D . . . .
H18 H 0.838283 0.949621 0.595847 0.049 Uiso 1 1 calc R U . . .
C17 C 0.8788(2) 0.7093(4) 0.6583(3) 0.045(4) Uani 1 1 d D . . . .
H17 H 0.968914 0.709068 0.657914 0.054 Uiso 1 1 calc R U . . .
C16 C 0.8253(2) 0.5650(4) 0.6965(3) 0.045(4) Uani 1 1 d D . . . .
H16 H 0.879261 0.468329 0.721968 0.054 Uiso 1 1 calc R U . . .
C15 C 0.69047(18) 0.5641(3) 0.6968(3) 0.035(3) Uani 1 1 d D . . . .
H15 H 0.653430 0.467988 0.722729 0.042 Uiso 1 1 calc R U . . .
C8 C 0.2826(3) 0.6910(3) 0.7990(4) 0.027(3) Uani 1 1 d D . . . .
C9 C 0.1512(2) 0.7100(3) 0.8079(3) 0.037(3) Uani 1 1 d D . . . .
H9 H 0.084966 0.725356 0.769213 0.045 Uiso 1 1 calc R U . . .
C10 C 0.1206(3) 0.7060(4) 0.8740(3) 0.041(3) Uani 1 1 d D . . . .
H10 H 0.033186 0.718362 0.879708 0.049 Uiso 1 1 calc R U . . .
C11 C 0.2169(3) 0.6840(3) 0.9319(3) 0.042(3) Uani 1 1 d D . . . .
H11 H 0.194892 0.681407 0.976377 0.050 Uiso 1 1 calc R U . . .
C12 C 0.3467(3) 0.6657(4) 0.9233(4) 0.040(3) Uani 1 1 d D . . . .
H12 H 0.412673 0.650621 0.962171 0.048 Uiso 1 1 calc R U . . .
C13 C 0.3782(3) 0.6700(4) 0.8573(4) 0.033(3) Uani 1 1 d D . . . .
H13 H 0.465876 0.658484 0.851936 0.040 Uiso 1 1 calc R U . . .

loop_
_atom_site_aniso_label
_atom_site_aniso_U_11
_atom_site_aniso_U_22
_atom_site_aniso_U_33
_atom_site_aniso_U_23
_atom_site_aniso_U_13
_atom_site_aniso_U_12
N1 0.0211(13) 0.0382(11) 0.034(9) 0.001(2) 0.011(2) -0.0002(8)
N2 0.0186(13) 0.0372(10) 0.033(9) -0.001(2) 0.005(2) -0.0017(7)
N3 0.0220(14) 0.0330(10) 0.036(9) 0.001(2) -0.002(3) 0.0017(8)
C1 0.0219(15) 0.0213(11) 0.034(9) 0.002(2) 0.003(3) -0.0003(9)
C2 0.0242(17) 0.0253(11) 0.035(9) -0.001(3) 0.005(3) 0.0002(9)
C7 0.0193(14) 0.0381(13) 0.035(10) 0.003(3) -0.002(3) 0.0005(10)
C6 0.0312(16) 0.0394(13) 0.034(10) 0.000(3) 0.001(3) 0.0018(10)
C5 0.0340(15) 0.0428(13) 0.030(10) 0.000(2) 0.005(3) 0.0028(10)
C4 0.0238(15) 0.0391(13) 0.030(9) -0.001(3) 0.005(3) 0.0014(10)
C3 0.0228(16) 0.0275(11) 0.035(9) -0.004(2) 0.004(3) 0.0012(9)
C14 0.0184(10) 0.0345(11) 0.013(9) -0.0035(17) 0.003(2) -0.0001(8)
C19 0.0283(12) 0.0415(13) 0.028(11) -0.0020(19) 0.003(2) -0.0013(9)
C18 0.0285(13) 0.0650(16) 0.031(12) -0.002(2) 0.008(2) -0.0139(10)
C17 0.0203(12) 0.089(2) 0.027(12) -0.003(3) 0.004(2) 0.0004(12)
C16 0.0316(13) 0.0745(18) 0.026(12) 0.001(3) -0.004(3) 0.0164(12)
C15 0.0305(12) 0.0502(14) 0.025(10) 0.004(2) 0.007(2) 0.0038(9)
C8 0.0230(15) 0.0243(11) 0.034(9) -0.001(2) 0.005(3) -0.0004(9)
C9 0.0248(15) 0.0333(12) 0.054(10) 0.004(3) 0.007(3) -0.0031(9)
C10 0.0280(15) 0.0390(13) 0.059(11) 0.001(2) 0.015(3) -0.0044(10)
C11 0.0446(16) 0.0373(13) 0.048(11) -0.001(2) 0.019(3) -0.0054(10)
C12 0.0401(18) 0.0399(14) 0.039(10) -0.003(3) 0.004(3) -0.0038(11)
C13 0.0228(15) 0.0369(13) 0.038(10) -0.002(3) 0.001(3) 0.0001(10)

loop_
_atom_type_symbol
_atom_type_description
_atom_type_scat_dispersion_real
_atom_type_scat_dispersion_imag
_atom_type_scat_source
C C 0.0033 0.0016 'International Tables Vol C Tables 4.2.6.8 and 6.1.1.4'
H H 0.0000 0.0000 'International Tables Vol C Tables 4.2.6.8 and 6.1.1.4'
N N 0.0061 0.0033 'International Tables Vol C Tables 4.2.6.8 and 6.1.1.4'

loop_
_geom_angle_atom_site_label_1
_geom_angle_atom_site_label_2
_geom_angle_atom_site_label_3
_geom_angle
_geom_angle_site_symmetry_1
_geom_angle_site_symmetry_3
_geom_angle_publ_flag
N2 N1 C3 123.0(3) . . ?
N2 N1 C14 113.8(5) . . ?
C3 N1 C14 122.9(5) . . ?
C1 N2 N1 115.7(5) . . ?
C1 N3 C2 116.6(4) . . ?
N2 C1 C8 114.3(5) . . ?
N3 C1 N2 127.4(6) . . ?
N3 C1 C8 118.3(3) . . ?
N3 C2 C7 120.4(3) . . ?
N3 C2 C3 121.6(5) . . ?
C7 C2 C3 117.9(6) . . ?
C2 C7 H7 119.3 . . ?
C6 C7 C2 121.4(4) . . ?
C6 C7 H7 119.3 . . ?
C7 C6 H6 119.6 . . ?
C7 C6 C5 120.8(5) . . ?
C5 C6 H6 119.6 . . ?
C6 C5 H5 120.5 . . ?
C4 C5 C6 118.9(5) . . ?
C4 C5 H5 120.5 . . ?
C5 C4 H4 119.8 . . ?
C3 C4 C5 120.5(3) . . ?
C3 C4 H4 119.8 . . ?
N1 C3 C2 115.5(6) . . ?
C4 C3 N1 123.9(3) . . ?
C4 C3 C2 120.5(5) . . ?
C19 C14 N1 120.3(3) . . ?
C15 C14 N1 118.8(3) . . ?
C15 C14 C19 120.86(19) . . ?
C14 C19 H19 120.2 . . ?
C14 C19 C18 119.6(3) . . ?
C18 C19 H19 120.2 . . ?
C19 C18 H18 119.9 . . ?
C17 C18 C19 120.2(3) . . ?
C17 C18 H18 119.9 . . ?
C18 C17 H17 119.7 . . ?
C18 C17 C16 120.6(2) . . ?
C16 C17 H17 119.7 . . ?
C17 C16 H16 120.1 . . ?
C17 C16 C15 119.8(3) . . ?
C15 C16 H16 120.1 . . ?
C14 C15 C16 118.9(3) . . ?
C14 C15 H15 120.5 . . ?
C16 C15 H15 120.5 . . ?
C9 C8 C1 118.7(5) . . ?
C13 C8 C1 122.5(3) . . ?
C13 C8 C9 118.8(6) . . ?
C8 C9 H9 120.2 . . ?
C10 C9 C8 119.6(5) . . ?
C10 C9 H9 120.2 . . ?
C9 C10 H10 119.4 . . ?
C9 C10 C11 121.2(3) . . ?
C11 C10 H10 119.4 . . ?
C10 C11 H11 120.3 . . ?
C10 C11 C12 119.4(5) . . ?
C12 C11 H11 120.3 . . ?
C11 C12 H12 120.1 . . ?
C13 C12 C11 119.8(5) . . ?
C13 C12 H12 120.1 . . ?
C8 C13 C12 121.3(4) . . ?
C8 C13 H13 119.4 . . ?
C12 C13 H13 119.4 . . ?

loop_
_geom_bond_atom_site_label_1
_geom_bond_atom_site_label_2
_geom_bond_distance
_geom_bond_site_symmetry_2
_geom_bond_publ_flag
N1 N2 1.358(7) . ?
N1 C3 1.398(7) . ?
N1 C14 1.434(3) . ?
N2 C1 1.346(3) . ?
N3 C1 1.321(6) . ?
N3 C2 1.369(7) . ?
C1 C8 1.486(7) . ?
C2 C7 1.380(7) . ?
C2 C3 1.421(5) . ?
C7 H7 0.9300 . ?
C7 C6 1.364(8) . ?
C6 H6 0.9300 . ?
C6 C5 1.401(4) . ?
C5 H5 0.9300 . ?
C5 C4 1.380(6) . ?
C4 H4 0.9300 . ?
C4 C3 1.378(7) . ?
C14 C19 1.374(4) . ?
C14 C15 1.373(4) . ?
C19 H19 0.9300 . ?
C19 C18 1.377(3) . ?
C18 H18 0.9300 . ?
C18 C17 1.359(5) . ?
C17 H17 0.9300 . ?
C17 C16 1.375(5) . ?
C16 H16 0.9300 . ?
C16 C15 1.391(3) . ?
C15 H15 0.9300 . ?
C8 C9 1.399(4) . ?
C8 C13 1.374(7) . ?
C9 H9 0.9300 . ?
C9 C10 1.372(7) . ?
C10 H10 0.9300 . ?
C10 C11 1.374(7) . ?
C11 H11 0.9300 . ?
C11 C12 1.380(4) . ?
C12 H12 0.9300 . ?
C12 C13 1.376(8) . ?
C13 H13 0.9300 . ?

loop_
_geom_torsion_atom_site_label_1
_geom_torsion_atom_site_label_2
_geom_torsion_atom_site_label_3
_geom_torsion_atom_site_label_4
_geom_torsion
_geom_torsion_site_symmetry_1
_geom_torsion_site_symmetry_2
_geom_torsion_site_symmetry_3
_geom_torsion_site_symmetry_4
_geom_torsion_publ_flag
N1 N2 C1 N3 1.5(4) . . . . ?
N1 N2 C1 C8 -178.7(2) . . . . ?
N1 C14 C19 C18 179.6(4) . . . . ?
N1 C14 C15 C16 -179.7(4) . . . . ?
N2 N1 C3 C2 3.1(3) . . . . ?
N2 N1 C3 C4 -174.2(3) . . . . ?
N2 N1 C14 C19 -128.5(4) . . . . ?
N2 N1 C14 C15 49.8(4) . . . . ?
N2 C1 C8 C9 172.14(18) . . . . ?
N2 C1 C8 C13 -8.0(4) . . . . ?
N3 C1 C8 C9 -8.1(3) . . . . ?
N3 C1 C8 C13 171.82(19) . . . . ?
N3 C2 C7 C6 -177.9(3) . . . . ?
N3 C2 C3 N1 0.2(4) . . . . ?
N3 C2 C3 C4 177.6(3) . . . . ?
C1 N3 C2 C7 175.79(18) . . . . ?
C1 N3 C2 C3 -2.4(4) . . . . ?
C1 C8 C9 C10 179.4(3) . . . . ?
C1 C8 C13 C12 -179.3(2) . . . . ?
C2 N3 C1 N2 1.6(4) . . . . ?
C2 N3 C1 C8 -178.2(2) . . . . ?
C2 C7 C6 C5 0.2(4) . . . . ?
C7 C2 C3 N1 -178.0(2) . . . . ?
C7 C2 C3 C4 -0.7(4) . . . . ?
C7 C6 C5 C4 -0.4(4) . . . . ?
C6 C5 C4 C3 0.0(4) . . . . ?
C5 C4 C3 N1 177.62(18) . . . . ?
C5 C4 C3 C2 0.5(4) . . . . ?
C3 N1 N2 C1 -3.9(4) . . . . ?
C3 N1 C14 C19 57.1(4) . . . . ?
C3 N1 C14 C15 -124.6(4) . . . . ?
C3 C2 C7 C6 0.3(4) . . . . ?
C14 N1 N2 C1 -178.30(16) . . . . ?
C14 N1 C3 C2 176.96(19) . . . . ?
C14 N1 C3 C4 -0.3(4) . . . . ?
C14 C19 C18 C17 -0.4(6) . . . . ?
C19 C14 C15 C16 -1.5(6) . . . . ?
C19 C18 C17 C16 -0.5(7) . . . . ?
C18 C17 C16 C15 0.4(7) . . . . ?
C17 C16 C15 C14 0.6(6) . . . . ?
C15 C14 C19 C18 1.4(6) . . . . ?
C8 C9 C10 C11 0.2(4) . . . . ?
C9 C8 C13 C12 0.6(4) . . . . ?
C9 C10 C11 C12 0.0(4) . . . . ?
C10 C11 C12 C13 0.1(4) . . . . ?
C11 C12 C13 C8 -0.4(5) . . . . ?
C13 C8 C9 C10 -0.5(4) . . . . ?

_cod_database_fobs_code 2022553
